data_7119881
loop_
_publ_author_name
'Singh, RahulKumar Rajmani'
'Liu, Rai-Shung'

_publ_section_title
;
 Gold-catalyzed oxidative couplings of two indoles with one aryldiazo
 cyanide under oxidant-free conditions.
;
_journal_issue 33
_journal_name_full 'Chemical communications (Cambridge, England)'
_journal_page_first 4593
_journal_page_last 4596
_journal_paper_doi 10.1039/c7cc01304c
_journal_volume 53
_journal_year 2017
_chemical_formula_moiety 'C26 H20 Br N3'
_chemical_formula_sum 'C26 H20 Br N3'
_chemical_formula_weight 454.36
_chemical_name_systematic
;
 ?
;
_space_group_IT_number 2
_symmetry_cell_setting triclinic
_symmetry_space_group_name_Hall '-P 1'
_symmetry_space_group_name_H-M 'P -1'
_atom_sites_solution_hydrogens geom
_atom_sites_solution_primary direct
_atom_sites_solution_secondary difmap
_audit_creation_method SHELXL-97
_audit_update_record
;
2017-01-17 deposited with the CCDC.
2017-03-21 downloaded from the CCDC.
;
_cell_angle_alpha 105.75(2)
_cell_angle_beta 108.68(2)
_cell_angle_gamma 95.23(2)
_cell_formula_units_Z 2
_cell_length_a 9.542(5)
_cell_length_b 11.051(6)
_cell_length_c 11.500(7)
_cell_measurement_reflns_used 982
_cell_measurement_temperature 296(2)
_cell_measurement_theta_max 17.49
_cell_measurement_theta_min 2.71
_cell_volume 1084.4(11)
_computing_molecular_graphics 'Ortep-3 for Windows (Farrugia, 1997)'
_computing_publication_material 'WinGX publication routines (Farrugia, 1999)'
_computing_structure_refinement 'SHELXL-97 (Sheldrick, 1997)'
_computing_structure_solution 'SHELXS-86 (Sheldrick, 1986)'
_diffrn_ambient_temperature 296(2)
_diffrn_measured_fraction_theta_full 0.982
_diffrn_measured_fraction_theta_max 0.982
_diffrn_measurement_device_type 'Bruker APEX2'
_diffrn_radiation_monochromator graphite
_diffrn_radiation_source 'fine-focus sealed tube'
_diffrn_radiation_type MoK\a
_diffrn_radiation_wavelength 0.71073
_diffrn_reflns_av_R_equivalents 0.1022
_diffrn_reflns_av_sigmaI/netI 0.2121
_diffrn_reflns_limit_h_max 11
_diffrn_reflns_limit_h_min -10
_diffrn_reflns_limit_k_max 13
_diffrn_reflns_limit_k_min -13
_diffrn_reflns_limit_l_max 13
_diffrn_reflns_limit_l_min -13
_diffrn_reflns_number 9487
_diffrn_reflns_theta_full 25.09
_diffrn_reflns_theta_max 25.09
_diffrn_reflns_theta_min 1.97
_exptl_absorpt_coefficient_mu 1.913
_exptl_absorpt_correction_T_max 0.9811
_exptl_absorpt_correction_T_min 0.6070
_exptl_absorpt_correction_type multi-scan
_exptl_crystal_colour colorless
_exptl_crystal_density_diffrn 1.392
_exptl_crystal_density_method 'not measured'
_exptl_crystal_description prism
_exptl_crystal_F_000 464
_exptl_crystal_size_max 0.29
_exptl_crystal_size_mid 0.04
_exptl_crystal_size_min 0.01
_refine_diff_density_max 0.261
_refine_diff_density_min -0.451
_refine_diff_density_rms 0.063
_refine_ls_extinction_method none
_refine_ls_goodness_of_fit_ref 0.923
_refine_ls_hydrogen_treatment constr
_refine_ls_matrix_type full
_refine_ls_number_parameters 267
_refine_ls_number_reflns 3787
_refine_ls_number_restraints 0
_refine_ls_restrained_S_all 0.923
_refine_ls_R_factor_all 0.2308
_refine_ls_R_factor_gt 0.0685
_refine_ls_shift/su_max 0.031
_refine_ls_shift/su_mean 0.001
_refine_ls_structure_factor_coef Fsqd
_refine_ls_weighting_details 'calc w=1/[\s^2^(Fo^2^)+(0.0884P)^2^+0.0000P] where P=(Fo^2^+2Fc^2^)/3'
_refine_ls_weighting_scheme calc
_refine_ls_wR_factor_gt 0.1448
_refine_ls_wR_factor_ref 0.2086
_reflns_number_gt 1386
_reflns_number_total 3787
_reflns_threshold_expression >2sigma(I)
_cod_data_source_file c7cc01304c2.cif
_cod_data_source_block ch18209
_cod_depositor_comments 'Adding full bibliography for 7119881.cif.'
_cod_original_cell_volume 1084.4(10)
_cod_database_code 7119881

loop_
_symmetry_equiv_pos_as_xyz
'x, y, z'
'-x, -y, -z'

loop_
_atom_site_label
_atom_site_type_symbol
_atom_site_fract_x
_atom_site_fract_y
_atom_site_fract_z
_atom_site_U_iso_or_equiv
_atom_site_adp_type
_atom_site_occupancy
_atom_site_symmetry_multiplicity
_atom_site_calc_flag
_atom_site_refinement_flags
C1 C 0.8089(9) 0.3898(7) 0.2915(8) 0.058(2) Uani 1 1 d .
C2 C 0.6937(10) 0.4511(7) 0.2695(7) 0.060(2) Uani 1 1 d .
H2 H 0.6140 0.4311 0.2952 0.072 Uiso 1 1 calc R
C3 C 0.6910(8) 0.5435(6) 0.2093(7) 0.048(2) Uani 1 1 d .
H3 H 0.6095 0.5849 0.1950 0.057 Uiso 1 1 calc R
C4 C 0.8087(8) 0.5758(6) 0.1695(7) 0.0416(19) Uani 1 1 d .
C5 C 0.9259(8) 0.5092(7) 0.1941(8) 0.064(2) Uani 1 1 d .
H5 H 1.0074 0.5282 0.1701 0.077 Uiso 1 1 calc R
C6 C 0.9253(9) 0.4167(8) 0.2525(9) 0.077(3) Uani 1 1 d .
H6 H 1.0042 0.3723 0.2655 0.093 Uiso 1 1 calc R
C7 C 0.8036(8) 0.6757(7) 0.0973(7) 0.0423(19) Uani 1 1 d .
C8 C 0.7002(9) 0.7673(7) 0.1262(8) 0.048(2) Uani 1 1 d .
C9 C 0.7149(10) 0.8493(7) 0.2533(9) 0.050(2) Uani 1 1 d .
C10 C 0.8194(10) 0.8749(8) 0.3766(10) 0.064(2) Uani 1 1 d .
H10 H 0.9032 0.8362 0.3894 0.077 Uiso 1 1 calc R
C11 C 0.7986(13) 0.9584(8) 0.4806(10) 0.090(3) Uani 1 1 d .
H11 H 0.8683 0.9778 0.5641 0.108 Uiso 1 1 calc R
C12 C 0.6701(13) 1.0127(9) 0.4569(11) 0.090(3) Uani 1 1 d .
H12 H 0.6562 1.0679 0.5276 0.108 Uiso 1 1 calc R
C13 C 0.5617(11) 0.9902(7) 0.3354(11) 0.078(3) Uani 1 1 d .
H13 H 0.4777 1.0287 0.3240 0.093 Uiso 1 1 calc R
C14 C 0.5856(11) 0.9063(7) 0.2304(11) 0.059(3) Uani 1 1 d .
C15 C 0.3542(10) 0.8990(8) 0.0380(9) 0.093(3) Uani 1 1 d .
H15A H 0.3259 0.8670 -0.0543 0.140 Uiso 1 1 calc R
H15B H 0.3669 0.9907 0.0656 0.140 Uiso 1 1 calc R
H15C H 0.2766 0.8633 0.0624 0.140 Uiso 1 1 calc R
C16 C 0.5686(10) 0.7786(7) 0.0382(8) 0.056(2) Uani 1 1 d .
H16 H 0.5331 0.7359 -0.0505 0.067 Uiso 1 1 calc R
C17 C 0.7594(7) 0.6098(7) -0.0478(7) 0.0367(18) Uani 1 1 d .
C18 C 0.7581(8) 0.6670(7) -0.1445(7) 0.0385(19) Uani 1 1 d .
C19 C 0.8010(8) 0.7911(7) -0.1414(8) 0.053(2) Uani 1 1 d .
H19 H 0.8376 0.8579 -0.0634 0.063 Uiso 1 1 calc R
C20 C 0.7888(9) 0.8140(9) -0.2542(10) 0.063(2) Uani 1 1 d .
H20 H 0.8169 0.8973 -0.2528 0.076 Uiso 1 1 calc R
C21 C 0.7354(10) 0.7158(10) -0.3708(10) 0.072(3) Uani 1 1 d .
H21 H 0.7288 0.7344 -0.4464 0.086 Uiso 1 1 calc R
C22 C 0.6918(8) 0.5914(8) -0.3778(8) 0.056(2) Uani 1 1 d .
H22 H 0.6542 0.5256 -0.4565 0.068 Uiso 1 1 calc R
C23 C 0.7062(8) 0.5683(7) -0.2633(8) 0.0414(19) Uani 1 1 d .
C24 C 0.6263(9) 0.3282(7) -0.3365(7) 0.065(2) Uani 1 1 d .
H24A H 0.5238 0.3194 -0.3919 0.098 Uiso 1 1 calc R
H24B H 0.6324 0.2642 -0.2938 0.098 Uiso 1 1 calc R
H24C H 0.6895 0.3172 -0.3874 0.098 Uiso 1 1 calc R
C25 C 0.7105(7) 0.4806(7) -0.1096(8) 0.043(2) Uani 1 1 d .
H25 H 0.7016 0.4195 -0.0691 0.051 Uiso 1 1 calc R
C26 C 0.9604(10) 0.7547(7) 0.1459(8) 0.048(2) Uani 1 1 d .
N1 N 0.4974(9) 0.8619(6) 0.1003(9) 0.066(2) Uani 1 1 d .
N2 N 0.6766(6) 0.4549(6) -0.2403(6) 0.0458(16) Uani 1 1 d .
N3 N 1.0757(8) 0.8138(7) 0.1805(7) 0.072(2) Uani 1 1 d .
Br1 Br 0.80468(13) 0.26272(10) 0.36924(12) 0.1097(6) Uani 1 1 d .

loop_
_atom_site_aniso_label
_atom_site_aniso_U_11
_atom_site_aniso_U_22
_atom_site_aniso_U_33
_atom_site_aniso_U_23
_atom_site_aniso_U_13
_atom_site_aniso_U_12
C1 0.049(6) 0.064(5) 0.084(7) 0.049(5) 0.030(5) 0.023(5)
C2 0.067(7) 0.054(5) 0.073(7) 0.027(5) 0.043(5) 0.001(5)
C3 0.031(5) 0.056(5) 0.059(6) 0.013(4) 0.023(4) 0.018(4)
C4 0.036(5) 0.049(4) 0.043(5) 0.011(4) 0.022(4) 0.003(4)
C5 0.031(5) 0.089(6) 0.101(7) 0.051(6) 0.040(5) 0.026(5)
C6 0.058(6) 0.094(7) 0.136(9) 0.088(7) 0.057(6) 0.048(5)
C7 0.035(5) 0.044(4) 0.051(6) 0.015(4) 0.019(5) 0.012(4)
C8 0.056(6) 0.043(5) 0.055(6) 0.016(5) 0.035(5) 0.013(5)
C9 0.055(7) 0.040(5) 0.062(7) 0.008(5) 0.037(6) -0.001(5)
C10 0.064(7) 0.063(6) 0.057(7) 0.010(5) 0.025(6) -0.010(5)
C11 0.134(10) 0.055(5) 0.085(5) -0.007(4) 0.077(7) -0.019(5)
C12 0.134(10) 0.055(5) 0.085(5) -0.007(4) 0.077(7) -0.019(5)
C13 0.089(8) 0.043(5) 0.136(10) 0.024(6) 0.089(8) 0.016(5)
C14 0.069(7) 0.044(5) 0.086(8) 0.015(6) 0.061(7) 0.008(5)
C15 0.077(7) 0.106(7) 0.140(9) 0.061(7) 0.063(7) 0.070(6)
C16 0.067(7) 0.050(5) 0.063(6) 0.016(5) 0.040(6) 0.021(5)
C17 0.034(5) 0.040(5) 0.040(5) 0.009(4) 0.020(4) 0.015(4)
C18 0.036(5) 0.044(5) 0.051(6) 0.027(5) 0.022(4) 0.019(4)
C19 0.057(6) 0.051(5) 0.070(6) 0.031(5) 0.035(5) 0.020(4)
C20 0.059(6) 0.074(7) 0.079(7) 0.052(6) 0.029(6) 0.020(5)
C21 0.067(7) 0.097(8) 0.076(8) 0.060(7) 0.030(6) 0.023(6)
C22 0.051(6) 0.087(6) 0.046(6) 0.032(5) 0.027(5) 0.018(5)
C23 0.033(5) 0.042(5) 0.052(6) 0.014(5) 0.019(5) 0.010(4)
C24 0.065(6) 0.056(5) 0.060(6) 0.000(5) 0.022(5) 0.002(5)
C25 0.029(5) 0.049(5) 0.059(6) 0.021(4) 0.025(5) 0.011(4)
C26 0.048(6) 0.052(5) 0.053(6) 0.021(5) 0.027(5) 0.013(5)
N1 0.068(6) 0.054(4) 0.093(7) 0.020(5) 0.052(6) 0.019(4)
N2 0.046(4) 0.051(4) 0.042(5) 0.009(4) 0.021(4) 0.013(3)
N3 0.043(5) 0.080(5) 0.083(6) 0.022(4) 0.020(5) -0.010(4)
Br1 0.1288(11) 0.1102(9) 0.1509(12) 0.0938(8) 0.0819(9) 0.0380(7)

loop_
_atom_type_symbol
_atom_type_description
_atom_type_scat_dispersion_real
_atom_type_scat_dispersion_imag
_atom_type_scat_source
C C 0.0033 0.0016 'International Tables Vol C Tables 4.2.6.8 and 6.1.1.4'
H H 0.0000 0.0000 'International Tables Vol C Tables 4.2.6.8 and 6.1.1.4'
N N 0.0061 0.0033 'International Tables Vol C Tables 4.2.6.8 and 6.1.1.4'
Br Br -0.2901 2.4595 'International Tables Vol C Tables 4.2.6.8 and 6.1.1.4'

loop_
_geom_angle_atom_site_label_1
_geom_angle_atom_site_label_2
_geom_angle_atom_site_label_3
_geom_angle
C2 C1 C6 120.1(7)
C2 C1 Br1 119.4(6)
C6 C1 Br1 120.5(6)
C1 C2 C3 121.1(7)
C1 C2 H2 119.4
C3 C2 H2 119.4
C2 C3 C4 120.9(7)
C2 C3 H3 119.6
C4 C3 H3 119.6
C5 C4 C3 115.9(7)
C5 C4 C7 122.8(6)
C3 C4 C7 121.2(7)
C6 C5 C4 122.2(7)
C6 C5 H5 118.9
C4 C5 H5 118.9
C1 C6 C5 119.8(7)
C1 C6 H6 120.1
C5 C6 H6 120.1
C26 C7 C17 107.3(6)
C26 C7 C8 107.3(6)
C17 C7 C8 111.7(6)
C26 C7 C4 107.9(6)
C17 C7 C4 110.8(5)
C8 C7 C4 111.6(6)
C16 C8 C9 107.7(7)
C16 C8 C7 126.1(7)
C9 C8 C7 125.9(8)
C10 C9 C14 121.6(9)
C10 C9 C8 134.0(9)
C14 C9 C8 104.4(8)
C11 C10 C9 119.6(9)
C11 C10 H10 120.2
C9 C10 H10 120.2
C10 C11 C12 118.2(11)
C10 C11 H11 120.9
C12 C11 H11 120.9
C13 C12 C11 124.6(10)
C13 C12 H12 117.7
C11 C12 H12 117.7
C12 C13 C14 116.5(10)
C12 C13 H13 121.8
C14 C13 H13 121.8
N1 C14 C13 130.3(9)
N1 C14 C9 110.1(8)
C13 C14 C9 119.5(10)
N1 C15 H15A 109.5
N1 C15 H15B 109.5
H15A C15 H15B 109.5
N1 C15 H15C 109.5
H15A C15 H15C 109.5
H15B C15 H15C 109.5
N1 C16 C8 110.2(7)
N1 C16 H16 124.9
C8 C16 H16 124.9
C25 C17 C18 106.7(7)
C25 C17 C7 125.2(7)
C18 C17 C7 128.1(6)
C19 C18 C23 119.0(7)
C19 C18 C17 133.7(8)
C23 C18 C17 107.2(6)
C20 C19 C18 119.0(8)
C20 C19 H19 120.5
C18 C19 H19 120.5
C19 C20 C21 121.2(8)
C19 C20 H20 119.4
C21 C20 H20 119.4
C20 C21 C22 121.5(8)
C20 C21 H21 119.3
C22 C21 H21 119.3
C23 C22 C21 117.2(8)
C23 C22 H22 121.4
C21 C22 H22 121.4
N2 C23 C22 130.0(8)
N2 C23 C18 107.9(6)
C22 C23 C18 122.1(7)
N2 C24 H24A 109.5
N2 C24 H24B 109.5
H24A C24 H24B 109.5
N2 C24 H24C 109.5
H24A C24 H24C 109.5
H24B C24 H24C 109.5
N2 C25 C17 109.7(6)
N2 C25 H25 125.1
C17 C25 H25 125.1
N3 C26 C7 179.1(9)
C16 N1 C14 107.6(7)
C16 N1 C15 125.9(9)
C14 N1 C15 126.5(8)
C25 N2 C23 108.4(6)
C25 N2 C24 125.6(6)
C23 N2 C24 126.0(7)

loop_
_geom_bond_atom_site_label_1
_geom_bond_atom_site_label_2
_geom_bond_distance
C1 C2 1.335(10)
C1 C6 1.362(10)
C1 Br1 1.863(7)
C2 C3 1.379(9)
C2 H2 0.9300
C3 C4 1.394(9)
C3 H3 0.9300
C4 C5 1.391(9)
C4 C7 1.547(9)
C5 C6 1.367(9)
C5 H5 0.9300
C6 H6 0.9300
C7 C26 1.508(11)
C7 C17 1.526(9)
C7 C8 1.522(9)
C8 C16 1.378(9)
C8 C9 1.450(10)
C9 C10 1.382(10)
C9 C14 1.419(10)
C10 C11 1.381(10)
C10 H10 0.9300
C11 C12 1.395(13)
C11 H11 0.9300
C12 C13 1.387(12)
C12 H12 0.9300
C13 C14 1.406(11)
C13 H13 0.9300
C14 N1 1.381(10)
C15 N1 1.478(10)
C15 H15A 0.9600
C15 H15B 0.9600
C15 H15C 0.9600
C16 N1 1.374(8)
C16 H16 0.9300
C17 C25 1.370(9)
C17 C18 1.417(9)
C18 C19 1.383(9)
C18 C23 1.400(9)
C19 C20 1.359(9)
C19 H19 0.9300
C20 C21 1.381(10)
C20 H20 0.9300
C21 C22 1.373(10)
C21 H21 0.9300
C22 C23 1.375(9)
C22 H22 0.9300
C23 N2 1.373(8)
C24 N2 1.453(8)
C24 H24A 0.9600
C24 H24B 0.9600
C24 H24C 0.9600
C25 N2 1.372(8)
C25 H25 0.9300
C26 N3 1.115(8)
